data_7044183
loop_
_publ_author_name
'Williams, Morwen'
'Green, Adam I.'
'Fernandez-Cestau, Julio'
'Hughes, David L.'
'O'Connell, Maria Anne'
'Searcey, Mark'
'Bertrand, Beno\^it'
'Bochmann, Manfred'

_publ_section_title
;
 (C^Npz^C)AuIII complexes of acyclic carbene ligands: synthesis and
 anticancer properties
;
_journal_name_full 'Dalton Trans.'
_journal_paper_doi 10.1039/C7DT02804K
_journal_year 2017
_chemical_formula_moiety 'C33 H36 Au N3 O'
_chemical_formula_structural 'Au {2,6-(4'tBu-C6H3)2-Pyrazine} {C(O)NH-(2,6-Me2-C6H3)}'
_chemical_formula_sum 'C33 H36 Au N3 O'
_chemical_formula_weight 687.61
_chemical_name_systematic Complex3
_chemical_properties_physical ', Light-sensitive'
_space_group_crystal_system triclinic
_space_group_IT_number 2
_space_group_name_Hall '-P 1'
_space_group_name_H-M_alt 'P -1'
_symmetry_space_group_name_Hall '-P 1'
_symmetry_space_group_name_H-M 'P -1'
_atom_sites_solution_hydrogens geom
_atom_sites_solution_primary direct
_atom_sites_solution_secondary difmap
_audit_creation_method SHELXL-2014/7
_audit_update_record
;
2017-07-11 deposited with the CCDC.
2017-09-11 downloaded from the CCDC.
;
_cell_angle_alpha 86.993(2)
_cell_angle_beta 77.343(2)
_cell_angle_gamma 73.665(2)
_cell_formula_units_Z 2
_cell_length_a 7.6774(2)
_cell_length_b 13.1630(4)
_cell_length_c 14.8200(3)
_cell_measurement_reflns_used 14604
_cell_measurement_temperature 140(1)
_cell_measurement_theta_max 32.5060
_cell_measurement_theta_min 3.5080
_cell_volume 1402.23(7)
_computing_cell_refinement
;
CrysAlisPro, Agilent Technologies, Version 1.171.37.35 
;
_computing_data_collection
;
CrysAlisPro, Agilent Technologies, Version 1.171.37.35 
;
_computing_data_reduction
;
CrysAlisPro, Agilent Technologies, Version 1.171.37.35
;
_computing_molecular_graphics 'ORTEP (Johnson, 1976 and Farrugia, 2012)'
_computing_publication_material 'SHELXL-2014/7 (Sheldrick, 2015) and WINGX (Farrugia, 2012)'
_computing_structure_refinement 'SHELXL-2014/7 (Sheldrick, 2015)'
_computing_structure_solution 'SHELXS-97 (Sheldrick, 2008)'
_diffrn_ambient_temperature 140(1)
_diffrn_detector_area_resol_mean 16.0050
_diffrn_measured_fraction_theta_full 0.997
_diffrn_measured_fraction_theta_max 0.998
_diffrn_measurement_device_type 'Oxford Diffraction Xcalibur 3/Sapphire3 CCD'
_diffrn_measurement_method 'Thin slice \f and \w scans'
_diffrn_radiation_monochromator graphite
_diffrn_radiation_source 'Enhance (Mo) X-ray Source'
_diffrn_radiation_type Mo-K\a
_diffrn_radiation_wavelength 0.71073
_diffrn_reflns_av_R_equivalents 0.0262
_diffrn_reflns_av_unetI/netI 0.0285
_diffrn_reflns_Laue_measured_fraction_full 0.997
_diffrn_reflns_Laue_measured_fraction_max 0.998
_diffrn_reflns_limit_h_max 10
_diffrn_reflns_limit_h_min -10
_diffrn_reflns_limit_k_max 18
_diffrn_reflns_limit_k_min -18
_diffrn_reflns_limit_l_max 20
_diffrn_reflns_limit_l_min -20
_diffrn_reflns_number 28593
_diffrn_reflns_point_group_measured_fraction_full 0.997
_diffrn_reflns_point_group_measured_fraction_max 0.998
_diffrn_reflns_theta_full 25.242
_diffrn_reflns_theta_max 29.998
_diffrn_reflns_theta_min 3.533
_exptl_absorpt_coefficient_mu 5.276
_exptl_absorpt_correction_T_max 1.00000
_exptl_absorpt_correction_T_min 0.59499
_exptl_absorpt_correction_type multi-scan
_exptl_absorpt_process_details
;
 CrysAlisPro, Agilent Technologies, Version 1.171.37.35 
 Empirical absorption correction using spherical harmonics,
  implemented in SCALE3 ABSPACK scaling algorithm.
;
_exptl_crystal_colour 'pale yellow'
_exptl_crystal_density_diffrn 1.629
_exptl_crystal_description 'square prism'
_exptl_crystal_F_000 684
_exptl_crystal_recrystallization_method 'Re-crystallisation from solvent: CH2Cl2, Petrol '
_exptl_crystal_size_max 0.28
_exptl_crystal_size_mid 0.08
_exptl_crystal_size_min 0.08
_refine_diff_density_max 1.035
_refine_diff_density_min -0.634
_refine_diff_density_rms 0.085
_refine_ls_extinction_method none
_refine_ls_goodness_of_fit_ref 1.040
_refine_ls_hydrogen_treatment constr
_refine_ls_matrix_type full
_refine_ls_number_parameters 345
_refine_ls_number_reflns 8175
_refine_ls_number_restraints 0
_refine_ls_restrained_S_all 1.040
_refine_ls_R_factor_all 0.0218
_refine_ls_R_factor_gt 0.0178
_refine_ls_shift/su_max 0.003
_refine_ls_shift/su_mean 0.000
_refine_ls_structure_factor_coef Fsqd
_refine_ls_weighting_details 'w=1/[\s^2^(Fo^2^)+(0.0170P)^2^] where P=(Fo^2^+2Fc^2^)/3'
_refine_ls_weighting_scheme calc
_refine_ls_wR_factor_gt 0.0375
_refine_ls_wR_factor_ref 0.0384
_reflns_Friedel_coverage 0.000
_reflns_number_gt 7525
_reflns_number_total 8175
_reflns_threshold_expression 'I > 2\s(I)'
_cod_data_source_file c7dt02804k2.cif
_cod_data_source_block benoit5a
_cod_database_code 7044183
_shelx_shelxl_version_number 2014/7
_shelx_space_group_comment
;
The symmetry employed for this shelxl refinement is uniquely defined
by the following loop, which should always be used as a source of
symmetry information in preference to the above space-group names.
They are only intended as comments.
;

loop_
_space_group_symop_operation_xyz
'x, y, z'
'-x, -y, -z'

loop_
_atom_site_label
_atom_site_type_symbol
_atom_site_fract_x
_atom_site_fract_y
_atom_site_fract_z
_atom_site_U_iso_or_equiv
_atom_site_adp_type
_atom_site_occupancy
_atom_site_site_symmetry_order
_atom_site_calc_flag
_atom_site_refinement_flags_posn
_atom_site_refinement_flags_adp
Au Au 0.71128(2) 0.44689(2) 0.10383(2) 0.01592(2) Uani 1 1 d . .
N1 N 0.7593(2) 0.55941(12) 0.00919(11) 0.0177(3) Uani 1 1 d . .
C2 C 0.7707(2) 0.53958(15) -0.08053(13) 0.0188(4) Uani 1 1 d . .
C3 C 0.8091(3) 0.61746(16) -0.14356(14) 0.0224(4) Uani 1 1 d . .
H3 H 0.8170 0.6070 -0.2061 0.027 Uiso 1 1 calc R U
N4 N 0.8345(2) 0.70624(14) -0.11653(12) 0.0233(4) Uani 1 1 d . .
C5 C 0.8201(3) 0.72171(16) -0.02648(14) 0.0229(4) Uani 1 1 d . .
H5 H 0.8370 0.7839 -0.0076 0.028 Uiso 1 1 calc R U
C6 C 0.7807(2) 0.64774(15) 0.04023(13) 0.0192(4) Uani 1 1 d . .
C21 C 0.7493(3) 0.43564(16) -0.09696(13) 0.0199(4) Uani 1 1 d . .
C22 C 0.7282(2) 0.36823(15) -0.01846(13) 0.0185(4) Uani 1 1 d . .
C23 C 0.7302(3) 0.26496(16) -0.03630(13) 0.0203(4) Uani 1 1 d . .
H23 H 0.7185 0.2191 0.0132 0.024 Uiso 1 1 calc R U
C24 C 0.7493(3) 0.22708(16) -0.12598(14) 0.0209(4) Uani 1 1 d . .
C25 C 0.7570(3) 0.29797(17) -0.19875(14) 0.0239(4) Uani 1 1 d . .
H25 H 0.7622 0.2756 -0.2580 0.029 Uiso 1 1 calc R U
C26 C 0.7571(3) 0.40067(16) -0.18497(14) 0.0232(4) Uani 1 1 d . .
H26 H 0.7624 0.4467 -0.2347 0.028 Uiso 1 1 calc R U
C241 C 0.7722(3) 0.10972(16) -0.14191(14) 0.0238(4) Uani 1 1 d . .
C242 C 0.9613(3) 0.04701(18) -0.12277(18) 0.0351(5) Uani 1 1 d . .
H24A H 0.9792 -0.0271 -0.1323 0.053 Uiso 1 1 calc R U
H24B H 1.0580 0.0697 -0.1640 0.053 Uiso 1 1 calc R U
H24C H 0.9649 0.0592 -0.0600 0.053 Uiso 1 1 calc R U
C243 C 0.6193(3) 0.07189(19) -0.07585(16) 0.0343(5) Uani 1 1 d . .
H24D H 0.6366 -0.0018 -0.0871 0.051 Uiso 1 1 calc R U
H24E H 0.6257 0.0818 -0.0131 0.051 Uiso 1 1 calc R U
H24F H 0.5000 0.1121 -0.0861 0.051 Uiso 1 1 calc R U
C244 C 0.7675(3) 0.08498(19) -0.24097(15) 0.0336(5) Uani 1 1 d . .
H24G H 0.7824 0.0106 -0.2472 0.050 Uiso 1 1 calc R U
H24H H 0.6505 0.1244 -0.2545 0.050 Uiso 1 1 calc R U
H24I H 0.8665 0.1045 -0.2833 0.050 Uiso 1 1 calc R U
C61 C 0.7588(2) 0.65150(15) 0.14055(13) 0.0197(4) Uani 1 1 d . .
C62 C 0.7193(3) 0.56273(15) 0.19138(13) 0.0192(4) Uani 1 1 d . .
C63 C 0.6888(3) 0.56841(15) 0.28738(13) 0.0205(4) Uani 1 1 d . .
H63 H 0.6631 0.5114 0.3220 0.025 Uiso 1 1 calc R U
C64 C 0.6954(3) 0.65720(16) 0.33380(14) 0.0216(4) Uani 1 1 d . .
C65 C 0.7406(3) 0.74047(16) 0.28108(14) 0.0240(4) Uani 1 1 d . .
H65 H 0.7503 0.7987 0.3105 0.029 Uiso 1 1 calc R U
C66 C 0.7712(3) 0.73788(16) 0.18563(14) 0.0234(4) Uani 1 1 d . .
H66 H 0.8004 0.7945 0.1515 0.028 Uiso 1 1 calc R U
C641 C 0.6522(3) 0.65984(17) 0.44000(14) 0.0270(4) Uani 1 1 d . .
C642 C 0.4558(3) 0.64751(19) 0.47566(16) 0.0350(5) Uani 1 1 d . .
H64A H 0.4486 0.5825 0.4522 0.052 Uiso 1 1 calc R U
H64B H 0.4290 0.6463 0.5420 0.052 Uiso 1 1 calc R U
H64C H 0.3670 0.7060 0.4550 0.052 Uiso 1 1 calc R U
C643 C 0.7944(3) 0.5694(2) 0.47492(16) 0.0378(6) Uani 1 1 d . .
H64D H 0.7922 0.5033 0.4514 0.057 Uiso 1 1 calc R U
H64E H 0.9161 0.5792 0.4540 0.057 Uiso 1 1 calc R U
H64F H 0.7644 0.5689 0.5413 0.057 Uiso 1 1 calc R U
C644 C 0.6591(4) 0.76349(19) 0.47839(16) 0.0378(6) Uani 1 1 d . .
H64G H 0.5704 0.8215 0.4571 0.057 Uiso 1 1 calc R U
H64H H 0.6297 0.7620 0.5448 0.057 Uiso 1 1 calc R U
H64I H 0.7814 0.7723 0.4575 0.057 Uiso 1 1 calc R U
C7 C 0.6503(3) 0.34289(15) 0.20300(13) 0.0175(4) Uani 1 1 d . .
O7 O 0.49395(19) 0.35760(12) 0.25080(10) 0.0266(3) Uani 1 1 d . .
N70 N 0.7929(2) 0.25730(13) 0.21434(11) 0.0191(3) Uani 1 1 d . .
H70 H 0.8980 0.2482 0.1760 0.023 Uiso 1 1 calc R U
C71 C 0.7767(3) 0.18159(15) 0.28689(13) 0.0191(4) Uani 1 1 d . .
C72 C 0.6643(3) 0.11429(16) 0.28662(14) 0.0229(4) Uani 1 1 d . .
C73 C 0.6549(3) 0.04099(17) 0.35755(15) 0.0303(5) Uani 1 1 d . .
H73 H 0.5790 -0.0034 0.3593 0.036 Uiso 1 1 calc R U
C74 C 0.7561(3) 0.03291(18) 0.42522(15) 0.0331(5) Uani 1 1 d . .
H74 H 0.7496 -0.0173 0.4714 0.040 Uiso 1 1 calc R U
C75 C 0.8673(3) 0.09972(18) 0.42419(15) 0.0312(5) Uani 1 1 d . .
H75 H 0.9346 0.0942 0.4702 0.037 Uiso 1 1 calc R U
C76 C 0.8795(3) 0.17486(16) 0.35539(14) 0.0240(4) Uani 1 1 d . .
C721 C 0.5600(3) 0.11798(18) 0.21181(16) 0.0307(5) Uani 1 1 d . .
H72A H 0.5195 0.0551 0.2137 0.046 Uiso 1 1 calc R U
H72B H 0.6395 0.1223 0.1528 0.046 Uiso 1 1 calc R U
H72C H 0.4538 0.1790 0.2209 0.046 Uiso 1 1 calc R U
C761 C 0.9985(3) 0.2479(2) 0.35553(16) 0.0333(5) Uani 1 1 d . .
H76A H 1.0375 0.2422 0.4133 0.050 Uiso 1 1 calc R U
H76B H 0.9283 0.3194 0.3476 0.050 Uiso 1 1 calc R U
H76C H 1.1056 0.2287 0.3057 0.050 Uiso 1 1 calc R U

loop_
_atom_site_aniso_label
_atom_site_aniso_U_11
_atom_site_aniso_U_22
_atom_site_aniso_U_33
_atom_site_aniso_U_23
_atom_site_aniso_U_13
_atom_site_aniso_U_12
Au 0.01545(4) 0.01239(4) 0.01955(4) 0.00024(2) -0.00370(3) -0.00331(2)
N1 0.0132(7) 0.0160(8) 0.0229(8) 0.0014(6) -0.0032(6) -0.0030(6)
C2 0.0143(8) 0.0182(9) 0.0227(9) 0.0010(7) -0.0036(7) -0.0028(7)
C3 0.0191(9) 0.0232(10) 0.0252(10) 0.0038(8) -0.0063(8) -0.0056(8)
N4 0.0192(8) 0.0226(9) 0.0274(9) 0.0057(7) -0.0046(7) -0.0060(7)
C5 0.0197(9) 0.0189(10) 0.0303(11) 0.0022(8) -0.0045(8) -0.0065(8)
C6 0.0114(8) 0.0177(9) 0.0275(10) 0.0017(8) -0.0038(7) -0.0032(7)
C21 0.0160(9) 0.0188(10) 0.0238(9) 0.0007(8) -0.0048(7) -0.0027(7)
C22 0.0136(8) 0.0190(9) 0.0228(9) -0.0006(7) -0.0042(7) -0.0039(7)
C23 0.0177(9) 0.0192(10) 0.0238(10) 0.0004(8) -0.0040(7) -0.0049(7)
C24 0.0174(9) 0.0188(10) 0.0252(10) -0.0047(8) -0.0030(8) -0.0035(7)
C25 0.0243(10) 0.0260(11) 0.0213(9) -0.0049(8) -0.0062(8) -0.0046(8)
C26 0.0249(10) 0.0227(10) 0.0216(9) 0.0024(8) -0.0073(8) -0.0045(8)
C241 0.0234(10) 0.0215(10) 0.0261(10) -0.0061(8) -0.0015(8) -0.0072(8)
C242 0.0336(12) 0.0200(11) 0.0511(15) -0.0053(10) -0.0130(11) -0.0025(9)
C243 0.0408(13) 0.0290(12) 0.0342(12) -0.0101(10) 0.0042(10) -0.0188(10)
C244 0.0393(13) 0.0310(13) 0.0307(12) -0.0106(10) -0.0020(10) -0.0123(10)
C61 0.0156(9) 0.0183(9) 0.0250(10) -0.0003(8) -0.0042(7) -0.0041(7)
C62 0.0161(9) 0.0160(9) 0.0250(10) -0.0013(7) -0.0051(7) -0.0031(7)
C63 0.0212(9) 0.0151(9) 0.0241(10) 0.0014(7) -0.0042(8) -0.0040(7)
C64 0.0210(9) 0.0186(10) 0.0246(10) -0.0023(8) -0.0060(8) -0.0031(8)
C65 0.0255(10) 0.0169(10) 0.0310(11) -0.0048(8) -0.0071(8) -0.0063(8)
C66 0.0233(10) 0.0180(10) 0.0309(11) 0.0015(8) -0.0061(8) -0.0087(8)
C641 0.0341(11) 0.0214(11) 0.0243(10) -0.0034(8) -0.0055(9) -0.0057(9)
C642 0.0386(13) 0.0311(13) 0.0300(12) -0.0053(10) 0.0011(10) -0.0068(10)
C643 0.0474(15) 0.0320(13) 0.0336(12) -0.0007(10) -0.0164(11) -0.0041(11)
C644 0.0546(16) 0.0297(13) 0.0297(12) -0.0072(10) -0.0085(11) -0.0114(11)
C7 0.0198(9) 0.0140(9) 0.0197(9) -0.0010(7) -0.0058(7) -0.0048(7)
O7 0.0208(7) 0.0225(8) 0.0321(8) 0.0051(6) -0.0001(6) -0.0041(6)
N70 0.0176(8) 0.0174(8) 0.0206(8) 0.0022(6) -0.0016(6) -0.0042(6)
C71 0.0192(9) 0.0143(9) 0.0201(9) -0.0005(7) -0.0008(7) -0.0010(7)
C72 0.0233(10) 0.0151(9) 0.0266(10) -0.0024(8) 0.0002(8) -0.0032(8)
C73 0.0351(12) 0.0175(10) 0.0337(12) 0.0001(9) 0.0032(9) -0.0078(9)
C74 0.0444(13) 0.0185(11) 0.0282(11) 0.0068(9) -0.0003(10) -0.0026(9)
C75 0.0363(12) 0.0269(12) 0.0256(11) 0.0027(9) -0.0075(9) -0.0007(9)
C76 0.0251(10) 0.0210(10) 0.0230(10) -0.0009(8) -0.0044(8) -0.0020(8)
C721 0.0331(12) 0.0245(12) 0.0397(13) -0.0007(9) -0.0106(10) -0.0139(9)
C761 0.0364(12) 0.0374(14) 0.0317(12) 0.0042(10) -0.0140(10) -0.0147(10)

loop_
_atom_type_symbol
_atom_type_description
_atom_type_scat_dispersion_real
_atom_type_scat_dispersion_imag
_atom_type_scat_source
C C 0.0033 0.0016 'International Tables Vol C Tables 4.2.6.8 and 6.1.1.4'
H H 0.0000 0.0000 'International Tables Vol C Tables 4.2.6.8 and 6.1.1.4'
N N 0.0061 0.0033 'International Tables Vol C Tables 4.2.6.8 and 6.1.1.4'
Au Au -2.0133 8.8022 'International Tables Vol C Tables 4.2.6.8 and 6.1.1.4'
O O 0.0106 0.0060 'International Tables Vol C Tables 4.2.6.8 and 6.1.1.4'

loop_
_geom_angle_atom_site_label_1
_geom_angle_atom_site_label_2
_geom_angle_atom_site_label_3
_geom_angle
C7 Au N1 176.18(7)
C7 Au C62 97.15(7)
N1 Au C62 80.21(7)
C7 Au C22 102.83(7)
N1 Au C22 79.86(7)
C62 Au C22 160.01(7)
C6 N1 C2 124.13(16)
C6 N1 Au 117.60(13)
C2 N1 Au 118.26(13)
N1 C2 C3 116.49(18)
N1 C2 C21 113.54(16)
C3 C2 C21 129.90(18)
N4 C3 C2 121.85(19)
N4 C3 H3 119.1
C2 C3 H3 119.1
C3 N4 C5 118.86(17)
N4 C5 C6 122.30(19)
N4 C5 H5 118.9
C6 C5 H5 118.9
N1 C6 C5 116.35(18)
N1 C6 C61 113.85(16)
C5 C6 C61 129.80(18)
C26 C21 C22 120.74(18)
C26 C21 C2 122.09(17)
C22 C21 C2 117.10(17)
C23 C22 C21 116.66(18)
C23 C22 Au 132.27(14)
C21 C22 Au 111.01(14)
C22 C23 C24 122.80(18)
C22 C23 H23 118.6
C24 C23 H23 118.6
C25 C24 C23 117.98(18)
C25 C24 C241 121.91(18)
C23 C24 C241 120.01(17)
C26 C25 C24 121.44(19)
C26 C25 H25 119.3
C24 C25 H25 119.3
C25 C26 C21 120.13(18)
C25 C26 H26 119.9
C21 C26 H26 119.9
C24 C241 C244 112.90(18)
C24 C241 C242 107.75(16)
C244 C241 C242 108.26(18)
C24 C241 C243 111.01(17)
C244 C241 C243 108.05(17)
C242 C241 C243 108.77(18)
C241 C242 H24A 109.5
C241 C242 H24B 109.5
H24A C242 H24B 109.5
C241 C242 H24C 109.5
H24A C242 H24C 109.5
H24B C242 H24C 109.5
C241 C243 H24D 109.5
C241 C243 H24E 109.5
H24D C243 H24E 109.5
C241 C243 H24F 109.5
H24D C243 H24F 109.5
H24E C243 H24F 109.5
C241 C244 H24G 109.5
C241 C244 H24H 109.5
H24G C244 H24H 109.5
C241 C244 H24I 109.5
H24G C244 H24I 109.5
H24H C244 H24I 109.5
C66 C61 C62 120.69(18)
C66 C61 C6 122.19(18)
C62 C61 C6 117.11(17)
C63 C62 C61 117.25(18)
C63 C62 Au 131.56(15)
C61 C62 Au 111.17(13)
C62 C63 C64 122.39(18)
C62 C63 H63 118.8
C64 C63 H63 118.8
C65 C64 C63 118.25(18)
C65 C64 C641 122.23(18)
C63 C64 C641 119.51(18)
C66 C65 C64 120.99(19)
C66 C65 H65 119.5
C64 C65 H65 119.5
C65 C66 C61 120.36(18)
C65 C66 H66 119.8
C61 C66 H66 119.8
C644 C641 C643 108.21(19)
C644 C641 C64 112.33(18)
C643 C641 C64 109.29(18)
C644 C641 C642 108.17(19)
C643 C641 C642 110.14(19)
C64 C641 C642 108.69(17)
C641 C642 H64A 109.5
C641 C642 H64B 109.5
H64A C642 H64B 109.5
C641 C642 H64C 109.5
H64A C642 H64C 109.5
H64B C642 H64C 109.5
C641 C643 H64D 109.5
C641 C643 H64E 109.5
H64D C643 H64E 109.5
C641 C643 H64F 109.5
H64D C643 H64F 109.5
H64E C643 H64F 109.5
C641 C644 H64G 109.5
C641 C644 H64H 109.5
H64G C644 H64H 109.5
C641 C644 H64I 109.5
H64G C644 H64I 109.5
H64H C644 H64I 109.5
O7 C7 N70 122.19(17)
O7 C7 Au 121.16(14)
N70 C7 Au 116.64(13)
C7 N70 C71 123.43(15)
C7 N70 H70 118.3
C71 N70 H70 118.3
C72 C71 C76 121.38(18)
C72 C71 N70 120.00(17)
C76 C71 N70 118.59(17)
C73 C72 C71 118.04(19)
C73 C72 C721 120.18(19)
C71 C72 C721 121.77(18)
C74 C73 C72 121.3(2)
C74 C73 H73 119.3
C72 C73 H73 119.3
C73 C74 C75 119.9(2)
C73 C74 H74 120.1
C75 C74 H74 120.1
C74 C75 C76 120.9(2)
C74 C75 H75 119.6
C76 C75 H75 119.6
C75 C76 C71 118.49(19)
C75 C76 C761 120.51(19)
C71 C76 C761 120.99(18)
C72 C721 H72A 109.5
C72 C721 H72B 109.5
H72A C721 H72B 109.5
C72 C721 H72C 109.5
H72A C721 H72C 109.5
H72B C721 H72C 109.5
C76 C761 H76A 109.5
C76 C761 H76B 109.5
H76A C761 H76B 109.5
C76 C761 H76C 109.5
H76A C761 H76C 109.5
H76B C761 H76C 109.5

loop_
_geom_bond_atom_site_label_1
_geom_bond_atom_site_label_2
_geom_bond_distance
Au C7 2.0251(18)
Au N1 2.0396(15)
Au C62 2.0756(19)
Au C22 2.0957(19)
N1 C6 1.337(2)
N1 C2 1.348(2)
C2 C3 1.400(3)
C2 C21 1.462(3)
C3 N4 1.333(3)
C3 H3 0.9300
N4 C5 1.336(3)
C5 C6 1.397(3)
C5 H5 0.9300
C6 C61 1.461(3)
C21 C26 1.389(3)
C21 C22 1.434(3)
C22 C23 1.394(3)
C23 C24 1.407(3)
C23 H23 0.9300
C24 C25 1.391(3)
C24 C241 1.530(3)
C25 C26 1.378(3)
C25 H25 0.9300
C26 H26 0.9300
C241 C244 1.531(3)
C241 C242 1.533(3)
C241 C243 1.536(3)
C242 H24A 0.9600
C242 H24B 0.9600
C242 H24C 0.9600
C243 H24D 0.9600
C243 H24E 0.9600
C243 H24F 0.9600
C244 H24G 0.9600
C244 H24H 0.9600
C244 H24I 0.9600
C61 C66 1.385(3)
C61 C62 1.425(3)
C62 C63 1.393(3)
C63 C64 1.405(3)
C63 H63 0.9300
C64 C65 1.392(3)
C64 C641 1.536(3)
C65 C66 1.383(3)
C65 H65 0.9300
C66 H66 0.9300
C641 C644 1.524(3)
C641 C643 1.526(3)
C641 C642 1.536(3)
C642 H64A 0.9600
C642 H64B 0.9600
C642 H64C 0.9600
C643 H64D 0.9600
C643 H64E 0.9600
C643 H64F 0.9600
C644 H64G 0.9600
C644 H64H 0.9600
C644 H64I 0.9600
C7 O7 1.221(2)
C7 N70 1.365(2)
N70 C71 1.436(2)
N70 H70 0.8600
C71 C72 1.401(3)
C71 C76 1.402(3)
C72 C73 1.393(3)
C72 C721 1.495(3)
C73 C74 1.380(3)
C73 H73 0.9300
C74 C75 1.385(3)
C74 H74 0.9300
C75 C76 1.390(3)
C75 H75 0.9300
C76 C761 1.501(3)
C721 H72A 0.9600
C721 H72B 0.9600
C721 H72C 0.9600
C761 H76A 0.9600
C761 H76B 0.9600
C761 H76C 0.9600

loop_
_geom_hbond_atom_site_label_D
_geom_hbond_atom_site_label_H
_geom_hbond_atom_site_label_A
_geom_hbond_distance_DH
_geom_hbond_distance_HA
_geom_hbond_distance_DA
_geom_hbond_angle_DHA
_geom_hbond_site_symmetry_A
N70 H70 N4 0.86 2.28 3.065(2) 151.9 2_765

loop_
_geom_torsion_atom_site_label_1
_geom_torsion_atom_site_label_2
_geom_torsion_atom_site_label_3
_geom_torsion_atom_site_label_4
_geom_torsion
C6 N1 C2 C3 0.6(3)
Au N1 C2 C3 -178.24(13)
C6 N1 C2 C21 177.76(16)
Au N1 C2 C21 -1.1(2)
N1 C2 C3 N4 0.5(3)
C21 C2 C3 N4 -176.13(18)
C2 C3 N4 C5 -1.0(3)
C3 N4 C5 C6 0.5(3)
C2 N1 C6 C5 -1.1(3)
Au N1 C6 C5 177.75(13)
C2 N1 C6 C61 178.97(16)
Au N1 C6 C61 -2.2(2)
N4 C5 C6 N1 0.5(3)
N4 C5 C6 C61 -179.51(18)
N1 C2 C21 C26 -179.90(17)
C3 C2 C21 C26 -3.2(3)
N1 C2 C21 C22 -2.8(2)
C3 C2 C21 C22 173.96(19)
C26 C21 C22 C23 4.6(3)
C2 C21 C22 C23 -172.54(16)
C26 C21 C22 Au -177.84(14)
C2 C21 C22 Au 5.0(2)
C21 C22 C23 C24 -0.8(3)
Au C22 C23 C24 -177.69(14)
C22 C23 C24 C25 -3.3(3)
C22 C23 C24 C241 173.16(17)
C23 C24 C25 C26 3.7(3)
C241 C24 C25 C26 -172.62(18)
C24 C25 C26 C21 0.0(3)
C22 C21 C26 C25 -4.3(3)
C2 C21 C26 C25 172.74(18)
C25 C24 C241 C244 -10.6(3)
C23 C24 C241 C244 173.08(18)
C25 C24 C241 C242 108.9(2)
C23 C24 C241 C242 -67.4(2)
C25 C24 C241 C243 -132.1(2)
C23 C24 C241 C243 51.6(2)
N1 C6 C61 C66 -178.31(17)
C5 C6 C61 C66 1.7(3)
N1 C6 C61 C62 0.3(2)
C5 C6 C61 C62 -179.65(19)
C66 C61 C62 C63 1.9(3)
C6 C61 C62 C63 -176.74(16)
C66 C61 C62 Au -179.75(14)
C6 C61 C62 Au 1.6(2)
C61 C62 C63 C64 0.1(3)
Au C62 C63 C64 -177.84(14)
C62 C63 C64 C65 -2.2(3)
C62 C63 C64 C641 177.44(18)
C63 C64 C65 C66 2.4(3)
C641 C64 C65 C66 -177.26(19)
C64 C65 C66 C61 -0.5(3)
C62 C61 C66 C65 -1.7(3)
C6 C61 C66 C65 176.81(18)
C65 C64 C641 C644 1.8(3)
C63 C64 C641 C644 -177.89(19)
C65 C64 C641 C643 -118.3(2)
C63 C64 C641 C643 62.0(2)
C65 C64 C641 C642 121.4(2)
C63 C64 C641 C642 -58.2(2)
O7 C7 N70 C71 -4.7(3)
Au C7 N70 C71 174.21(14)
C7 N70 C71 C72 68.1(3)
C7 N70 C71 C76 -113.8(2)
C76 C71 C72 C73 1.0(3)
N70 C71 C72 C73 179.02(18)
C76 C71 C72 C721 -177.55(19)
N70 C71 C72 C721 0.5(3)
C71 C72 C73 C74 -1.4(3)
C721 C72 C73 C74 177.2(2)
C72 C73 C74 C75 1.1(3)
C73 C74 C75 C76 -0.4(3)
C74 C75 C76 C71 0.0(3)
C74 C75 C76 C761 179.2(2)
C72 C71 C76 C75 -0.3(3)
N70 C71 C76 C75 -178.38(18)
C72 C71 C76 C761 -179.52(19)
N70 C71 C76 C761 2.4(3)
